data_1540213
loop_
_publ_author_name
'Kato, M.'
'Ohgushi, T.'
'Moriya, H.'

_publ_section_title
;
 Dependence of cation sites of zeolite A upon the thermal treatment method
;
_journal_name_full 'X-sen Bunseki no Shinpo'
_journal_page_first 111
_journal_page_last 120
_journal_volume 25
_journal_year 1993
_chemical_formula_sum 'Al11.09 Ca Na11.52 O48 Si11.47'
_chemical_name_systematic 'Ca Na11.52 (Al11.09 Si11.47 O48)'
_space_group_IT_number 221
_symmetry_space_group_name_Hall '-P 4 2 3'
_symmetry_space_group_name_H-M 'P m -3 m'
_cell_angle_alpha 90
_cell_angle_beta 90
_cell_angle_gamma 90
_cell_formula_units_Z 1
_cell_length_a 12.2942
_cell_length_b 12.2942
_cell_length_c 12.2942
_cell_volume 1858.236
_citation_journal_id_ASTM XBNSDA
_cod_data_source_file Kato_XBNSDA_1993_1708.cif
_cod_data_source_block Al11.09Ca1Na11.52O48Si11.47
_cod_original_formula_sum 'Al11.09 Ca1 Na11.52 O48 Si11.47'
_cod_database_code 1540213

loop_
_symmetry_equiv_pos_as_xyz
x,y,z
-y,x,z
-x,-y,z
y,-x,z
x,-y,-z
y,x,-z
-x,y,-z
-y,-x,-z
z,x,y
-x,z,y
-z,-x,y
x,-z,y
z,-x,-y
x,z,-y
-z,x,-y
-x,-z,-y
y,z,x
y,-z,-x
z,y,-x
-y,z,-x
-z,-y,-x
-y,-z,x
z,-y,x
-z,y,x
-x,-y,-z
y,-x,-z
x,y,-z
-y,x,-z
-x,y,z
-y,-x,z
x,-y,z
y,x,z
-z,-x,-y
x,-z,-y
z,x,-y
-x,z,-y
-z,x,y
-x,-z,y
z,-x,y
x,z,y
-y,-z,-x
-y,z,x
-z,-y,x
y,-z,x
z,y,x
y,z,-x
-z,y,-x
z,-y,-x

loop_
_atom_site_label
_atom_site_type_symbol
_atom_site_fract_x
_atom_site_fract_y
_atom_site_fract_z
_atom_site_occupancy
_atom_site_U_iso_or_equiv
O1 O-2 0 0.227 0.5 1 0.0
Ca1 Ca+2 0.238 0.238 0.238 0.125 0.0
Na1 Na+1 0.1939 0.1939 0.1939 0.84 0.0
Na2 Na+1 0 0.435 0.435 0.4 0.0
Al1 Al+3 0 0.1822 0.372 0.4622 0.0
O2 O-2 0 0.29 0.29 1 0.0
Si1 Si+4 0 0.1822 0.372 0.4778 0.0
O3 O-2 0.113 0.113 0.339 1 0.0
